data_4310210
loop_
_publ_author_name
'Hiromi Araki'
'Kiyoshi Tsuge'
'Yoichi Sasaki'
'Shoji Ishizaka'
'Noboru Kitamura'

_publ_section_title
;
Luminescence Ranging from Red to Blue: A Series of Copper(I)-Halide
Complexes Having Rhombic {Cu2(\m-X)2} (X = Br and I) Units
with N-Heteroaromatic Ligands
;
_journal_name_full 'Inorganic Chemistry'
_journal_page_first 9667
_journal_page_last 9675
_journal_paper_doi 10.1021/ic0510359
_journal_volume 44
_journal_year 2005
_chemical_formula_sum 'C44 H46 Cu2 I2 N4 P2'
_chemical_formula_weight 1073.72
_space_group_IT_number 14
_symmetry_cell_setting monoclinic
_symmetry_Int_Tables_number 14
_symmetry_space_group_name_Hall '-P 2yn'
_symmetry_space_group_name_H-M 'P 1 21/n 1'
_cell_angle_alpha 90
_cell_angle_beta 90.338(4)
_cell_angle_gamma 90
_cell_formula_units_Z 2
_cell_length_a 9.134(3)
_cell_length_b 17.883(5)
_cell_length_c 13.321(4)
_cell_measurement_reflns_used 8798
_cell_measurement_temperature 153.1
_cell_measurement_theta_max 27.5
_cell_measurement_theta_min 3.2
_cell_volume 2175.9(11)
_computing_cell_refinement CRYSTALCLEAR
_computing_data_collection CRYSTALCLEAR
_computing_data_reduction 'teXsan Ver. 1.11'
_computing_publication_material 'teXsan Ver. 1.11'
_computing_structure_refinement 'teXsan Ver. 1.10'
_computing_structure_solution MULTAN88
_diffrn_ambient_temperature 153.1500
_diffrn_detector_area_resol_mean 14.6199
_diffrn_measured_fraction_theta_full 95.0000
_diffrn_measured_fraction_theta_max 27.4835
_diffrn_measurement_details
;
scan:
    Number of images: 360
               Slice: -76.0000 - 104.0000
         Image width: 0.5000
            Exp time: 15.0000
       Rotation axis: Omega
               Omega: 0.0000
                 Chi: 45.0000
                 Phi: 0.0000
                 XTD: 40.6495
              2theta: 14.0649
scan:
    Number of images: 120
               Slice: -16.0000 - 44.0000
         Image width: 0.5000
            Exp time: 15.0000
       Rotation axis: Omega
               Omega: 0.0000
                 Chi: 45.0000
                 Phi: 90.0000
                 XTD: 40.6495
              2theta: 14.0649
;
_diffrn_measurement_device
;
Mercury CCD (2x2 bin mode)
;
_diffrn_measurement_device_details
;
AFC8: Eulerian 3-circle
;
_diffrn_measurement_method dtintegrate.ref
_diffrn_radiation_detector CCD
_diffrn_radiation_monochromator 'Graphite Monochromator'
_diffrn_radiation_source 'Sealed Tube'
_diffrn_radiation_type MoK\a
_diffrn_radiation_wavelength 0.7107
_diffrn_reflns_av_R_equivalents 0.0200
_diffrn_reflns_limit_h_max 8
_diffrn_reflns_limit_h_min -11
_diffrn_reflns_limit_k_max 23
_diffrn_reflns_limit_k_min -23
_diffrn_reflns_limit_l_max 17
_diffrn_reflns_limit_l_min -13
_diffrn_reflns_number 12467
_diffrn_reflns_reduction_process 'Lp corrections applied'
_diffrn_reflns_theta_full 27.4835
_diffrn_reflns_theta_max 27.4835
_diffrn_reflns_theta_min 3.1879
_diffrn_source_current 50.0000
_diffrn_source_power 2.5000
_diffrn_source_voltage 50.0000
_exptl_absorpt_coefficient_mu 2.506
_exptl_absorpt_correction_T_max 1.0000
_exptl_absorpt_correction_T_min 0.6060
_exptl_absorpt_correction_type multi-scan
_exptl_crystal_colour Colorless
_exptl_crystal_density_diffrn 1.639
_exptl_crystal_density_method 'not measured'
_exptl_crystal_description block
_exptl_crystal_size_max 0.55
_exptl_crystal_size_mid 0.27
_exptl_crystal_size_min 0.25
_refine_diff_density_max 0.75
_refine_diff_density_min -0.69
_refine_ls_extinction_method none
_refine_ls_goodness_of_fit_ref 1.417
_refine_ls_number_parameters 324
_refine_ls_number_reflns 4468
_refine_ls_R_factor_gt 0.0277
_refine_ls_shift/su_max 0.0023
_refine_ls_structure_factor_coef Fsqd
_refine_ls_weighting_details 'w = 1/[\s^2^(Fo^2^) + (0.05000(Max(Fo^2^,0) + 2Fc^2^)/3)^2^]'
_refine_ls_weighting_scheme calc
_refine_ls_wR_factor_ref 0.0916
_reflns_number_gt 4468
_reflns_number_total 4733
_reflns_threshold_expression F^2^>2.0\s(F^2^)
_cod_data_source_file ic0510359si20050926_085645_11.cif
_cod_data_source_block pip_I
_cod_depositor_comments
;
The following automatic conversions were performed:
'_exptl_absorpt_correction_type' value 'Multi-scan' changed to
'multi-scan' according to
'/home/saulius/struct/CIF-dictionaries/cif_core.dic' dictionary named
'cif_core.dic' version 2.4.1 from 2010-06-29.

Automatic conversion script
Id: cif_fix_enum 1527 2010-12-29 10:47:43Z saulius 
;
_cod_original_cell_volume 2175(1)
_cod_original_formula_sum 'C44 H46 Cu2 I2 N4 P2 '
_cod_database_code 4310210
_diffrn_reflns_av_sigmai/deti 0.0364

loop_
_symmetry_equiv_pos_as_xyz
x,y,z
1/2-x,1/2+y,1/2-z
-x,-y,-z
1/2+x,1/2-y,1/2+z

loop_
_atom_site_label
_atom_site_type_symbol
_atom_site_fract_x
_atom_site_fract_y
_atom_site_fract_z
_atom_site_U_iso_or_equiv
_atom_site_adp_type
_atom_site_occupancy
_atom_site_calc_flag
_atom_site_refinement_flags
_atom_site_disorder_assembly
_atom_site_disorder_group
I(1) I 0.49521(2) 0.617193(9) 0.50914(1) 0.01970(6) Uani 1.00 d . . .
Cu(1) Cu 0.35949(3) 0.50442(2) 0.41375(2) 0.01768(9) Uani 1.00 d . . .
P(1) P 0.39596(7) 0.50500(3) 0.24975(5) 0.0141(1) Uani 1.00 d . . .
N(1) N 0.1607(2) 0.49854(10) 0.4891(2) 0.0177(5) Uani 1.00 d . . .
N(2) N 0.6063(4) 0.2077(2) 0.1618(3) 0.059(1) Uani 1.00 d . . .
C(1) C 0.0765(3) 0.5690(1) 0.4879(2) 0.0228(6) Uani 1.00 d . . .
C(2) C 0.0675(3) 0.4358(1) 0.4547(2) 0.0226(6) Uani 1.00 d . . .
C(3) C 0.3555(3) 0.5910(1) 0.1799(2) 0.0176(5) Uani 1.00 d . . .
C(4) C 0.2224(3) 0.6266(1) 0.1979(2) 0.0238(6) Uani 1.00 d . . .
C(5) C 0.1812(3) 0.6889(2) 0.1433(2) 0.0280(7) Uani 1.00 d . . .
C(6) C 0.2736(3) 0.7180(1) 0.0712(2) 0.0268(6) Uani 1.00 d . . .
C(7) C 0.4068(3) 0.6841(1) 0.0544(2) 0.0241(6) Uani 1.00 d . . .
C(8) C 0.4475(3) 0.6207(1) 0.1074(2) 0.0213(6) Uani 1.00 d . . .
C(9) C 0.2986(2) 0.4344(1) 0.1754(2) 0.0175(5) Uani 1.00 d . . .
C(10) C 0.2641(3) 0.3663(2) 0.2218(2) 0.0258(6) Uani 1.00 d . . .
C(11) C 0.1894(3) 0.3115(2) 0.1682(2) 0.0307(7) Uani 1.00 d . . .
C(12) C 0.1465(3) 0.3243(2) 0.0693(2) 0.0292(7) Uani 1.00 d . . .
C(13) C 0.1806(3) 0.3908(2) 0.0233(2) 0.0273(7) Uani 1.00 d . . .
C(14) C 0.2569(3) 0.4459(1) 0.0756(2) 0.0220(6) Uani 1.00 d . . .
C(15) C 0.5876(3) 0.4887(1) 0.2197(2) 0.0168(5) Uani 1.00 d . . .
C(16) C 0.6913(2) 0.5383(1) 0.2597(2) 0.0202(6) Uani 1.00 d . . .
C(17) C 0.8389(3) 0.5292(2) 0.2391(2) 0.0255(6) Uani 1.00 d . . .
C(18) C 0.8853(3) 0.4697(2) 0.1802(2) 0.0281(7) Uani 1.00 d . . .
C(19) C 0.7841(3) 0.4201(2) 0.1408(2) 0.0292(7) Uani 1.00 d . . .
C(20) C 0.6358(3) 0.4295(1) 0.1605(2) 0.0245(6) Uani 1.00 d . . .
C(21) C 0.6844(4) 0.2323(2) 0.2209(3) 0.0449(9) Uani 1.00 d . . .
C(22) C 0.7802(5) 0.2630(3) 0.2999(3) 0.062(1) Uani 1.00 d . . .
H(1) H 0.149(4) 0.611(2) 0.522(3) 0.039(9) Uiso 1.00 d . . .
H(2) H 0.053(4) 0.582(2) 0.419(3) 0.035(9) Uiso 1.00 d . . .
H(3) H 0.181(3) 0.488(1) 0.553(3) 0.021(7) Uiso 1.00 d . . .
H(4) H 0.053(3) 0.441(2) 0.386(3) 0.028(8) Uiso 1.00 d . . .
H(5) H 0.122(4) 0.391(2) 0.452(2) 0.025(8) Uiso 1.00 d . . .
H(6) H 0.164(4) 0.607(2) 0.245(3) 0.032(8) Uiso 1.00 d . . .
H(7) H 0.090(4) 0.711(2) 0.157(3) 0.050(10) Uiso 1.00 d . . .
H(8) H 0.238(3) 0.760(2) 0.038(2) 0.019(7) Uiso 1.00 d . . .
H(9) H 0.454(4) 0.697(2) 0.013(3) 0.05(1) Uiso 1.00 d . . .
H(10) H 0.540(3) 0.601(2) 0.093(2) 0.018(7) Uiso 1.00 d . . .
H(11) H 0.287(3) 0.360(2) 0.293(2) 0.029(8) Uiso 1.00 d . . .
H(12) H 0.179(5) 0.265(2) 0.209(3) 0.07(1) Uiso 1.00 d . . .
H(13) H 0.100(3) 0.288(2) 0.034(2) 0.032(8) Uiso 1.00 d . . .
H(14) H 0.160(4) 0.398(2) -0.045(3) 0.034(8) Uiso 1.00 d . . .
H(15) H 0.277(4) 0.492(1) 0.041(3) 0.026(9) Uiso 1.00 d . . .
H(16) H 0.659(3) 0.581(2) 0.299(2) 0.027(7) Uiso 1.00 d . . .
H(17) H 0.913(4) 0.569(2) 0.265(3) 0.043(9) Uiso 1.00 d . . .
H(18) H 0.995(4) 0.461(2) 0.168(2) 0.036(8) Uiso 1.00 d . . .
H(19) H 0.812(4) 0.379(2) 0.099(3) 0.035(9) Uiso 1.00 d . . .
H(20) H 0.564(4) 0.395(2) 0.133(3) 0.031(8) Uiso 1.00 d . . .
H(21) H 0.8056 0.2245 0.3460 0.0745 Uiso 1.00 d . . .
H(22) H 0.8666 0.2825 0.2704 0.0745 Uiso 1.00 d . . .
H(23) H 0.7304 0.3019 0.3343 0.0745 Uiso 1.00 d . . .

loop_
_atom_site_aniso_label
_atom_site_aniso_U_11
_atom_site_aniso_U_22
_atom_site_aniso_U_33
_atom_site_aniso_U_12
_atom_site_aniso_U_13
_atom_site_aniso_U_23
I(1) 0.0188(1) 0.0146(1) 0.0257(1) 0.00009(5) -0.00397(7) -0.00090(5)
Cu(1) 0.0149(2) 0.0221(2) 0.0160(2) -0.0009(1) 0.0032(1) -0.00035(10)
P(1) 0.0125(3) 0.0158(3) 0.0141(3) -0.0003(2) 0.0010(2) 0.0004(2)
N(1) 0.0138(10) 0.023(1) 0.017(1) 0.0006(6) 0.0009(8) 0.0012(7)
N(2) 0.075(2) 0.050(2) 0.053(2) -0.006(2) 0.002(2) 0.012(2)
C(1) 0.015(1) 0.020(1) 0.033(1) 0.0007(9) 0.0059(10) -0.001(1)
C(2) 0.017(1) 0.021(1) 0.030(1) -0.0001(9) 0.0070(10) -0.004(1)
C(3) 0.018(1) 0.015(1) 0.019(1) 0.0000(8) 0.0010(9) -0.0012(9)
C(4) 0.019(1) 0.024(1) 0.029(1) 0.0026(9) 0.005(1) 0.000(1)
C(5) 0.025(1) 0.026(1) 0.034(1) 0.009(1) 0.000(1) -0.004(1)
C(6) 0.035(1) 0.019(1) 0.026(1) 0.004(1) -0.007(1) 0.0013(10)
C(7) 0.028(1) 0.023(1) 0.021(1) -0.0035(10) 0.003(1) 0.0036(10)
C(8) 0.018(1) 0.024(1) 0.021(1) 0.0024(9) 0.0042(9) 0.0026(9)
C(9) 0.0147(10) 0.018(1) 0.020(1) -0.0007(8) 0.0027(8) -0.0017(9)
C(10) 0.030(1) 0.022(1) 0.026(1) -0.005(1) -0.003(1) 0.003(1)
C(11) 0.038(1) 0.019(1) 0.035(2) -0.007(1) -0.005(1) 0.003(1)
C(12) 0.031(1) 0.026(1) 0.030(1) -0.003(1) -0.004(1) -0.009(1)
C(13) 0.032(1) 0.033(1) 0.017(1) -0.002(1) 0.000(1) -0.0033(10)
C(14) 0.025(1) 0.023(1) 0.018(1) -0.0008(9) 0.0055(9) 0.0004(9)
C(15) 0.015(1) 0.022(1) 0.014(1) 0.0005(8) 0.0017(8) 0.0041(8)
C(16) 0.017(1) 0.025(1) 0.019(1) -0.0023(9) 0.0008(8) 0.0007(9)
C(17) 0.017(1) 0.037(1) 0.023(1) -0.002(1) 0.0007(9) 0.002(1)
C(18) 0.015(1) 0.043(2) 0.026(1) 0.006(1) 0.0041(9) 0.001(1)
C(19) 0.024(1) 0.035(1) 0.029(1) 0.009(1) 0.006(1) -0.004(1)
C(20) 0.022(1) 0.025(1) 0.026(1) 0.0035(10) 0.0003(10) -0.002(1)
C(21) 0.050(2) 0.037(2) 0.048(2) 0.013(2) 0.016(2) 0.017(2)
C(22) 0.056(2) 0.073(3) 0.057(2) 0.006(2) -0.008(2) 0.012(2)

loop_
_atom_type_symbol
_atom_type_description
_atom_type_scat_dispersion_real
_atom_type_scat_dispersion_imag
_atom_type_scat_source
C C 0.003 0.002
;International Tables for Crystallography
(1992, Vol. C, Tables 4.2.6.8 and 6.1.1.1)
;
H H 0.000 0.000
;International Tables for Crystallography
(1992, Vol. C, Table 6.1.1.2)
;
N N 0.006 0.003
;International Tables for Crystallography
(1992, Vol. C, Tables 4.2.6.8 and 6.1.1.1)
;
Cu Cu 0.320 1.265
;International Tables for Crystallography
(1992, Vol. C, Tables 4.2.6.8 and 6.1.1.1)
;
P P 0.102 0.094
;International Tables for Crystallography
(1992, Vol. C, Tables 4.2.6.8 and 6.1.1.1)
;
I I -0.474 1.812
;International Tables for Crystallography
(1992, Vol. C, Tables 4.2.6.8 and 6.1.1.1)
;

loop_
_geom_angle_atom_site_label_1
_geom_angle_atom_site_label_2
_geom_angle_atom_site_label_3
_geom_angle
_geom_angle_site_symmetry_1
_geom_angle_site_symmetry_2
_geom_angle_site_symmetry_3
_geom_angle_publ_flag
Cu(1) I(1) Cu(1) 78.62(1) . . 3_666 yes
I(1) Cu(1) I(1) 101.38(1) . . 3_666 yes
I(1) Cu(1) P(1) 113.10(2) . . . yes
I(1) Cu(1) N(1) 102.20(6) . . . yes
I(1) Cu(1) P(1) 107.34(2) 3_666 . . yes
I(1) Cu(1) N(1) 101.57(5) 3_666 . . yes
P(1) Cu(1) N(1) 127.82(7) . . . yes
Cu(1) P(1) C(3) 118.30(8) . . . yes
Cu(1) P(1) C(9) 117.10(8) . . . yes
Cu(1) P(1) C(15) 111.53(8) . . . yes
C(3) P(1) C(9) 102.0(1) . . . yes
C(3) P(1) C(15) 102.3(1) . . . yes
C(9) P(1) C(15) 103.6(1) . . . yes
Cu(1) N(1) C(1) 114.0(1) . . . yes
Cu(1) N(1) C(2) 113.0(1) . . . yes
Cu(1) N(1) H(3) 107(2) . . . no
C(1) N(1) C(2) 110.2(2) . . . yes
C(1) N(1) H(3) 107(1) . . . no
C(2) N(1) H(3) 104(1) . . . no
N(1) C(1) C(2) 113.4(2) . . 3_566 yes
N(1) C(1) H(1) 105(1) . . . no
N(1) C(1) H(2) 109(1) . . . no
C(2) C(1) H(1) 110(1) 3_566 . . no
C(2) C(1) H(2) 107(2) 3_566 . . no
H(1) C(1) H(2) 110(2) . . . no
N(1) C(2) C(1) 112.5(2) . . 3_566 yes
N(1) C(2) H(4) 108(1) . . . no
N(1) C(2) H(5) 110(1) . . . no
C(1) C(2) H(4) 112(1) 3_566 . . no
C(1) C(2) H(5) 115(1) 3_566 . . no
H(4) C(2) H(5) 96(2) . . . no
P(1) C(3) C(4) 118.0(2) . . . yes
P(1) C(3) C(8) 123.6(2) . . . yes
C(4) C(3) C(8) 118.4(2) . . . yes
C(3) C(4) C(5) 120.9(2) . . . yes
C(3) C(4) H(6) 117(2) . . . no
C(5) C(4) H(6) 121(2) . . . no
C(4) C(5) C(6) 120.2(2) . . . yes
C(4) C(5) H(7) 118(2) . . . no
C(6) C(5) H(7) 121(2) . . . no
C(5) C(6) C(7) 119.4(2) . . . yes
C(5) C(6) H(8) 114(1) . . . no
C(7) C(6) H(8) 126(1) . . . no
C(6) C(7) C(8) 120.7(3) . . . yes
C(6) C(7) H(9) 120(3) . . . no
C(8) C(7) H(9) 118(3) . . . no
C(3) C(8) C(7) 120.4(2) . . . yes
C(3) C(8) H(10) 123(1) . . . no
C(7) C(8) H(10) 116(1) . . . no
P(1) C(9) C(10) 118.0(2) . . . yes
P(1) C(9) C(14) 122.9(2) . . . yes
C(10) C(9) C(14) 119.1(2) . . . yes
C(9) C(10) C(11) 119.8(3) . . . yes
C(9) C(10) H(11) 119(1) . . . no
C(11) C(10) H(11) 120(1) . . . no
C(10) C(11) C(12) 120.4(3) . . . yes
C(10) C(11) H(12) 110(2) . . . no
C(12) C(11) H(12) 128(2) . . . no
C(11) C(12) C(13) 120.1(2) . . . yes
C(11) C(12) H(13) 120(2) . . . no
C(13) C(12) H(13) 119(2) . . . no
C(12) C(13) C(14) 120.2(2) . . . yes
C(12) C(13) H(14) 120(1) . . . no
C(14) C(13) H(14) 119(1) . . . no
C(9) C(14) C(13) 120.5(2) . . . yes
C(9) C(14) H(15) 121(2) . . . no
C(13) C(14) H(15) 117(2) . . . no
P(1) C(15) C(16) 117.6(2) . . . yes
P(1) C(15) C(20) 123.6(2) . . . yes
C(16) C(15) C(20) 118.7(2) . . . yes
C(15) C(16) C(17) 120.5(2) . . . yes
C(15) C(16) H(16) 119(1) . . . no
C(17) C(16) H(16) 119(1) . . . no
C(16) C(17) C(18) 120.1(2) . . . yes
C(16) C(17) H(17) 119(1) . . . no
C(18) C(17) H(17) 120(1) . . . no
C(17) C(18) C(19) 120.0(2) . . . yes
C(17) C(18) H(18) 120(1) . . . no
C(19) C(18) H(18) 119(1) . . . no
C(18) C(19) C(20) 120.0(2) . . . yes
C(18) C(19) H(19) 122(2) . . . no
C(20) C(19) H(19) 117(2) . . . no
C(15) C(20) C(19) 120.7(2) . . . yes
C(15) C(20) H(20) 118(1) . . . no
C(19) C(20) H(20) 120(1) . . . no
N(2) C(21) C(22) 177.7(4) . . . yes

loop_
_geom_bond_atom_site_label_1
_geom_bond_atom_site_label_2
_geom_bond_distance
_geom_bond_site_symmetry_1
_geom_bond_site_symmetry_2
_geom_bond_publ_flag
I(1) Cu(1) 2.6832(4) . . yes
I(1) Cu(1) 2.7442(4) . 3_666 yes
Cu(1) P(1) 2.2119(7) . . yes
Cu(1) N(1) 2.082(2) . . yes
P(1) C(3) 1.834(2) . . yes
P(1) C(9) 1.831(2) . . yes
P(1) C(15) 1.821(3) . . yes
N(1) C(1) 1.477(3) . . yes
N(1) C(2) 1.480(3) . . yes
N(1) H(3) 0.89(3) . . no
N(2) C(21) 1.148(5) . . yes
C(1) C(2) 1.528(4) . 3_566 yes
C(1) H(1) 1.10(3) . . no
C(1) H(2) 0.97(4) . . no
C(2) H(4) 0.93(3) . . no
C(2) H(5) 0.94(3) . . no
C(3) C(4) 1.395(3) . . yes
C(3) C(8) 1.390(3) . . yes
C(4) C(5) 1.381(4) . . yes
C(4) H(6) 0.90(3) . . no
C(5) C(6) 1.385(4) . . yes
C(5) H(7) 0.95(4) . . no
C(6) C(7) 1.378(4) . . yes
C(6) H(8) 0.93(3) . . no
C(7) C(8) 1.386(4) . . yes
C(7) H(9) 0.73(4) . . no
C(8) H(10) 0.93(3) . . no
C(9) C(10) 1.403(4) . . yes
C(9) C(14) 1.396(3) . . yes
C(10) C(11) 1.389(4) . . yes
C(10) H(11) 0.97(3) . . no
C(11) C(12) 1.391(4) . . yes
C(11) H(12) 0.99(4) . . no
C(12) C(13) 1.375(4) . . yes
C(12) H(13) 0.90(3) . . no
C(13) C(14) 1.391(4) . . yes
C(13) H(14) 0.94(4) . . no
C(14) H(15) 0.97(3) . . no
C(15) C(16) 1.400(3) . . yes
C(15) C(20) 1.393(3) . . yes
C(16) C(17) 1.387(3) . . yes
C(16) H(16) 0.97(3) . . no
C(17) C(18) 1.391(4) . . yes
C(17) H(17) 1.03(3) . . no
C(18) C(19) 1.382(4) . . yes
C(18) H(18) 1.03(3) . . no
C(19) C(20) 1.391(4) . . yes
C(19) H(19) 0.95(3) . . no
C(20) H(20) 0.97(3) . . no
C(21) C(22) 1.471(7) . . yes

loop_
_geom_contact_atom_site_label_1
_geom_contact_atom_site_label_2
_geom_contact_distance
_geom_contact_site_symmetry_1
_geom_contact_site_symmetry_2
_geom_contact_publ_flag
I(1) Cu(1) 2.6832(4) . . ?
I(1) Cu(1) 2.7442(4) . 3_666 ?

loop_
_geom_torsion_atom_site_label_1
_geom_torsion_atom_site_label_2
_geom_torsion_atom_site_label_3
_geom_torsion_atom_site_label_4
_geom_torsion
_geom_torsion_site_symmetry_1
_geom_torsion_site_symmetry_2
_geom_torsion_site_symmetry_3
_geom_torsion_site_symmetry_4
_geom_torsion_publ_flag
I(1) Cu(1) I(1) Cu(1) 0.0000(1) . . 3_666 3_666 yes
I(1) Cu(1) P(1) C(3) -53.25(9) . . . . yes
I(1) Cu(1) P(1) C(9) -175.94(8) . . . . yes
I(1) Cu(1) P(1) C(15) 65.01(9) . . . . yes
I(1) Cu(1) N(1) C(1) 57.2(2) . . . . yes
I(1) Cu(1) N(1) C(2) -175.9(2) . . . . yes
I(1) Cu(1) I(1) Cu(1) 0.0 . 3_666 3_666 . yes
I(1) Cu(1) P(1) C(3) 164.22(9) . 3_666 3_666 3_666 yes
I(1) Cu(1) P(1) C(9) -73.08(9) . 3_666 3_666 3_666 yes
I(1) Cu(1) P(1) C(15) 45.96(8) . 3_666 3_666 3_666 yes
I(1) Cu(1) N(1) C(1) -161.7(2) . 3_666 3_666 3_666 yes
I(1) Cu(1) N(1) C(2) 71.4(2) . 3_666 3_666 3_666 yes
Cu(1) I(1) Cu(1) I(1) 0.0 . . 3_666 3_666 yes
Cu(1) I(1) Cu(1) P(1) -118.83(2) . . 3_666 3_666 yes
Cu(1) I(1) Cu(1) N(1) 105.14(6) . . 3_666 3_666 yes
Cu(1) I(1) Cu(1) I(1) 0.0 . 3_666 3_666 . yes
Cu(1) I(1) Cu(1) P(1) 114.61(3) . 3_666 3_666 3_666 yes
Cu(1) I(1) Cu(1) N(1) -104.65(6) . 3_666 3_666 3_666 yes
Cu(1) P(1) C(3) C(4) -47.3(2) . . . . yes
Cu(1) P(1) C(3) C(8) 135.2(2) . . . . yes
Cu(1) P(1) C(9) C(10) -28.8(2) . . . . yes
Cu(1) P(1) C(9) C(14) 150.7(2) . . . . yes
Cu(1) P(1) C(15) C(16) -57.9(2) . . . . yes
Cu(1) P(1) C(15) C(20) 121.3(2) . . . . yes
Cu(1) N(1) C(1) C(2) -178.8(2) . . . 3_566 yes
Cu(1) N(1) C(2) C(1) 178.7(2) . . . 3_566 yes
P(1) Cu(1) N(1) C(1) -75.3(2) . . . . yes
P(1) Cu(1) N(1) C(2) 51.5(2) . . . . yes
P(1) C(3) C(4) C(5) -175.9(2) . . . . yes
P(1) C(3) C(8) C(7) 177.1(2) . . . . yes
P(1) C(9) C(10) C(11) 179.5(2) . . . . yes
P(1) C(9) C(14) C(13) -178.7(2) . . . . yes
P(1) C(15) C(16) C(17) -179.6(2) . . . . yes
P(1) C(15) C(20) C(19) -179.7(2) . . . . yes
N(1) Cu(1) P(1) C(3) 75.2(1) . . . . yes
N(1) Cu(1) P(1) C(9) -47.5(1) . . . . yes
N(1) Cu(1) P(1) C(15) -166.5(1) . . . . yes
C(3) P(1) C(9) C(10) -159.5(2) . . . . yes
C(3) P(1) C(9) C(14) 20.0(2) . . . . yes
C(3) P(1) C(15) C(16) 69.5(2) . . . . yes
C(3) P(1) C(15) C(20) -111.3(2) . . . . yes
C(3) C(4) C(5) C(6) -1.5(4) . . . . yes
C(3) C(8) C(7) C(6) -1.2(4) . . . . yes
C(4) C(3) P(1) C(9) 82.7(2) . . . . yes
C(4) C(3) P(1) C(15) -170.3(2) . . . . yes
C(4) C(3) C(8) C(7) -0.3(4) . . . . yes
C(4) C(5) C(6) C(7) 0.0(4) . . . . yes
C(5) C(4) C(3) C(8) 1.7(4) . . . . yes
C(5) C(6) C(7) C(8) 1.3(4) . . . . yes
C(8) C(3) P(1) C(9) -94.8(2) . . . . yes
C(8) C(3) P(1) C(15) 12.2(2) . . . . yes
C(9) P(1) C(15) C(16) 175.3(2) . . . . yes
C(9) P(1) C(15) C(20) -5.5(2) . . . . yes
C(9) C(10) C(11) C(12) -1.1(4) . . . . yes
C(9) C(14) C(13) C(12) -0.5(4) . . . . yes
C(10) C(9) P(1) C(15) 94.4(2) . . . . yes
C(10) C(9) C(14) C(13) 0.8(4) . . . . yes
C(10) C(11) C(12) C(13) 1.4(4) . . . . yes
C(11) C(10) C(9) C(14) 0.0(4) . . . . yes
C(11) C(12) C(13) C(14) -0.5(4) . . . . yes
C(14) C(9) P(1) C(15) -86.0(2) . . . . yes
C(15) C(16) C(17) C(18) -1.4(4) . . . . yes
C(15) C(20) C(19) C(18) 0.1(4) . . . . yes
C(16) C(15) C(20) C(19) -0.5(4) . . . . yes
C(16) C(17) C(18) C(19) 1.0(4) . . . . yes
C(17) C(16) C(15) C(20) 1.2(4) . . . . yes
C(17) C(18) C(19) C(20) -0.3(4) . . . . yes
C(17) C(18) C(19) C(20) -0.3(4) . . . . yes
